data_7127022
loop_
_publ_author_name
'Li, Mingrui'
'Sun, Yiming'
'Xie, Yuxing'
'Yu, Yang'
'Huang, Fei'
'Huang, He'

_publ_section_title
;
 Copper-catalyzed carbene insertion and ester migration for the synthesis
 of polysubstituted pyrroles.
;
_journal_issue 75
_journal_name_full 'Chemical communications (Cambridge, England)'
_journal_page_first 11050
_journal_page_last 11053
_journal_paper_doi 10.1039/d0cc04157b
_journal_volume 56
_journal_year 2020
_chemical_formula_sum 'C18 H14 Br2 O4'
_chemical_formula_weight 454.11
_space_group_crystal_system triclinic
_space_group_IT_number 2
_space_group_name_Hall '-P 1'
_space_group_name_H-M_alt 'P -1'
_atom_sites_solution_hydrogens geom
_audit_block_doi 10.5517/ccdc.csd.cc2419n5
_audit_creation_method SHELXL-2013
_audit_update_record
;
2019-11-22 deposited with the CCDC.	2020-08-05 downloaded from the CCDC.
;
_cell_angle_alpha 105.598(2)
_cell_angle_beta 93.439(2)
_cell_angle_gamma 93.704(2)
_cell_formula_units_Z 4
_cell_length_a 6.5732(4)
_cell_length_b 12.3258(6)
_cell_length_c 22.4447(13)
_cell_measurement_reflns_used 9926
_cell_measurement_temperature 293(2)
_cell_measurement_theta_max 52.591
_cell_measurement_theta_min 4.361
_cell_volume 1742.17(17)
_computing_cell_refinement 'Bruker SAINT'
_computing_data_collection 'Bruker APEX2'
_computing_data_reduction 'Bruker SAINT'
_computing_molecular_graphics 'Bruker SHELXTL'
_computing_publication_material 'Bruker SHELXTL'
_computing_structure_refinement 'SHELXL-2013 (Sheldrick, 2013)'
_computing_structure_solution 'SHELXS-97 (Sheldrick 2008)'
_diffrn_ambient_temperature 293(2)
_diffrn_measured_fraction_theta_full 0.997
_diffrn_measured_fraction_theta_max 0.996
_diffrn_measurement_device_type 'Bruker APEX-II CCD'
_diffrn_measurement_method '\f and \w scans'
_diffrn_radiation_type MoK\a
_diffrn_radiation_wavelength 0.71073
_diffrn_reflns_av_R_equivalents 0.0510
_diffrn_reflns_av_unetI/netI 0.0373
_diffrn_reflns_Laue_measured_fraction_full 0.997
_diffrn_reflns_Laue_measured_fraction_max 0.996
_diffrn_reflns_limit_h_max 8
_diffrn_reflns_limit_h_min -8
_diffrn_reflns_limit_k_max 15
_diffrn_reflns_limit_k_min -15
_diffrn_reflns_limit_l_max 27
_diffrn_reflns_limit_l_min -27
_diffrn_reflns_number 34531
_diffrn_reflns_point_group_measured_fraction_full 0.997
_diffrn_reflns_point_group_measured_fraction_max 0.996
_diffrn_reflns_theta_full 25.242
_diffrn_reflns_theta_max 25.999
_diffrn_reflns_theta_min 1.722
_exptl_absorpt_coefficient_mu 4.671
_exptl_absorpt_correction_T_max 0.7456
_exptl_absorpt_correction_T_min 0.4243
_exptl_absorpt_correction_type multi-scan
_exptl_absorpt_process_details sadabs
_exptl_crystal_colour colorless
_exptl_crystal_density_diffrn 1.731
_exptl_crystal_description prismatic
_exptl_crystal_F_000 896
_exptl_crystal_size_max 0.200
_exptl_crystal_size_mid 0.160
_exptl_crystal_size_min 0.130
_refine_diff_density_max 0.643
_refine_diff_density_min -0.747
_refine_diff_density_rms 0.054
_refine_ls_extinction_method none
_refine_ls_goodness_of_fit_ref 1.020
_refine_ls_hydrogen_treatment constr
_refine_ls_matrix_type full
_refine_ls_number_parameters 435
_refine_ls_number_reflns 6816
_refine_ls_number_restraints 0
_refine_ls_restrained_S_all 1.020
_refine_ls_R_factor_all 0.0594
_refine_ls_R_factor_gt 0.0376
_refine_ls_shift/su_max 0.004
_refine_ls_shift/su_mean 0.000
_refine_ls_structure_factor_coef Fsqd
_refine_ls_weighting_details 'w=1/[\s^2^(Fo^2^)+(0.0335P)^2^+1.3357P] where P=(Fo^2^+2Fc^2^)/3'
_refine_ls_weighting_scheme calc
_refine_ls_wR_factor_gt 0.0865
_refine_ls_wR_factor_ref 0.0969
_reflns_Friedel_coverage 0.000
_reflns_number_gt 4988
_reflns_number_total 6816
_reflns_threshold_expression 'I > 2\s(I)'
_cod_data_source_file d0cc04157b2.cif
_cod_data_source_block mo_dd19175_0m
_cod_depositor_comments 'Adding full bibliography for 7127022--7127023.cif.'
_cod_database_code 7127022
_shelx_space_group_comment
; 
The symmetry employed for this shelxl refinement is uniquely defined 
by the following loop, which should always be used as a source of 
symmetry information in preference to the above space-group names. 
They are only intended as comments. 
;
_shelx_estimated_absorpt_t_min 0.455
_shelx_estimated_absorpt_t_max 0.582
_shelxl_version_number 2013-4

loop_
_space_group_symop_operation_xyz
'x, y, z'
'-x, -y, -z'

loop_
_atom_site_label
_atom_site_type_symbol
_atom_site_fract_x
_atom_site_fract_y
_atom_site_fract_z
_atom_site_U_iso_or_equiv
_atom_site_adp_type
_atom_site_occupancy
_atom_site_site_symmetry_order
_atom_site_calc_flag
_atom_site_refinement_flags_posn
_atom_site_refinement_flags_adp
_atom_site_refinement_flags_occupancy
_atom_site_disorder_assembly
_atom_site_disorder_group
Br1 Br -0.51018(6) 0.24656(3) 0.69800(2) 0.07025(14) Uani 1 1 d . . . . .
Br2 Br 0.02182(8) 0.96106(3) 0.37426(2) 0.07753(15) Uani 1 1 d . . . . .
Br3 Br 1.01222(7) 0.78090(4) 0.79985(2) 0.08635(16) Uani 1 1 d . . . . .
Br4 Br 0.48151(8) 0.04210(3) 1.11616(2) 0.07653(15) Uani 1 1 d . . . . .
C1 C 0.0153(5) 0.4424(3) 0.69068(15) 0.0517(8) Uani 1 1 d . . . . .
H1 H 0.1518 0.4482 0.7056 0.062 Uiso 1 1 calc R U . . .
C2 C -0.1204(5) 0.3632(3) 0.70313(16) 0.0564(9) Uani 1 1 d . . . . .
H2 H -0.0767 0.3160 0.7265 0.068 Uiso 1 1 calc R U . . .
C3 C -0.3208(5) 0.3548(2) 0.68057(14) 0.0474(7) Uani 1 1 d . . . . .
C4 C -0.3899(5) 0.4240(3) 0.64614(16) 0.0544(8) Uani 1 1 d . . . . .
H4 H -0.5265 0.4173 0.6312 0.065 Uiso 1 1 calc R U . . .
C5 C -0.2520(5) 0.5039(3) 0.63416(15) 0.0487(8) Uani 1 1 d . . . . .
H5 H -0.2966 0.5514 0.6111 0.058 Uiso 1 1 calc R U . . .
C6 C -0.0489(5) 0.5136(2) 0.65614(13) 0.0396(6) Uani 1 1 d . . . . .
C7 C 0.1058(5) 0.5973(2) 0.64379(13) 0.0400(7) Uani 1 1 d . . . . .
C8 C 0.0461(4) 0.6633(2) 0.59840(13) 0.0395(6) Uani 1 1 d . . . . .
H8A H -0.0249 0.7274 0.6196 0.047 Uiso 1 1 calc R U . . .
H8B H -0.0474 0.6154 0.5653 0.047 Uiso 1 1 calc R U . . .
C9 C 0.2307(4) 0.7055(2) 0.57055(13) 0.0368(6) Uani 1 1 d . . . . .
C10 C 0.3350(5) 0.6038(3) 0.53419(14) 0.0469(7) Uani 1 1 d . . . . .
H10 H 0.4573 0.6175 0.5176 0.056 Uiso 1 1 calc R U . . .
C11 C 0.3911(5) 0.7788(2) 0.61964(14) 0.0447(7) Uani 1 1 d . . . . .
C12 C 0.4469(7) 0.9299(3) 0.70943(18) 0.0859(14) Uani 1 1 d . . . . .
H12A H 0.5229 0.8871 0.7316 0.129 Uiso 1 1 calc R U . . .
H12B H 0.3725 0.9824 0.7378 0.129 Uiso 1 1 calc R U . . .
H12C H 0.5394 0.9704 0.6899 0.129 Uiso 1 1 calc R U . . .
C13 C 0.1747(4) 0.7707(2) 0.52311(13) 0.0380(6) Uani 1 1 d . . . . .
C14 C -0.0208(5) 0.7638(3) 0.49586(16) 0.0571(9) Uani 1 1 d . . . . .
H14 H -0.1244 0.7204 0.5074 0.069 Uiso 1 1 calc R U . . .
C15 C -0.0660(6) 0.8202(3) 0.45169(17) 0.0647(10) Uani 1 1 d . . . . .
H15 H -0.1993 0.8156 0.4342 0.078 Uiso 1 1 calc R U . . .
C16 C 0.0858(6) 0.8826(2) 0.43387(14) 0.0508(8) Uani 1 1 d . . . . .
C17 C 0.2816(6) 0.8896(3) 0.45895(17) 0.0635(10) Uani 1 1 d . . . . .
H17 H 0.3845 0.9316 0.4462 0.076 Uiso 1 1 calc R U . . .
C18 C 0.3272(5) 0.8337(3) 0.50357(16) 0.0578(9) Uani 1 1 d . . . . .
H18 H 0.4611 0.8385 0.5206 0.069 Uiso 1 1 calc R U . . .
C19 C 0.7617(5) 0.5278(3) 0.86746(16) 0.0561(8) Uani 1 1 d . . . . .
H19 H 0.8067 0.4838 0.8926 0.067 Uiso 1 1 calc R U . . .
C20 C 0.8958(6) 0.6072(3) 0.85474(18) 0.0653(10) Uani 1 1 d . . . . .
H20 H 1.0310 0.6176 0.8714 0.078 Uiso 1 1 calc R U . . .
C21 C 0.8278(5) 0.6712(3) 0.81706(15) 0.0528(8) Uani 1 1 d . . . . .
C22 C 0.6299(6) 0.6570(3) 0.79210(15) 0.0580(9) Uani 1 1 d . . . . .
H22 H 0.5863 0.7002 0.7664 0.070 Uiso 1 1 calc R U . . .
C23 C 0.4955(5) 0.5778(3) 0.80554(15) 0.0531(8) Uani 1 1 d . . . . .
H23 H 0.3602 0.5682 0.7891 0.064 Uiso 1 1 calc R U . . .
C24 C 0.5606(5) 0.5126(2) 0.84321(13) 0.0422(7) Uani 1 1 d . . . . .
C25 C 0.4089(5) 0.4277(3) 0.85626(14) 0.0446(7) Uani 1 1 d . . . . .
C26 C 0.4743(5) 0.3636(2) 0.90228(14) 0.0438(7) Uani 1 1 d . . . . .
H26A H 0.5449 0.4160 0.9390 0.053 Uiso 1 1 calc R U . . .
H26B H 0.5682 0.3090 0.8839 0.053 Uiso 1 1 calc R U . . .
C27 C 0.2890(4) 0.3028(2) 0.92057(13) 0.0416(7) Uani 1 1 d . . . . .
C28 C 0.1484(5) 0.3906(3) 0.95186(14) 0.0498(8) Uani 1 1 d . . . . .
H28 H 0.0155 0.3661 0.9570 0.060 Uiso 1 1 calc R U . . .
C29 C 0.1871(6) 0.2149(3) 0.86288(15) 0.0508(8) Uani 1 1 d . . . . .
C30 C -0.1199(7) 0.1247(4) 0.80749(18) 0.0876(14) Uani 1 1 d . . . . .
H30A H -0.0686 0.1357 0.7702 0.131 Uiso 1 1 calc R U . . .
H30B H -0.2644 0.1323 0.8065 0.131 Uiso 1 1 calc R U . . .
H30C H -0.0943 0.0505 0.8105 0.131 Uiso 1 1 calc R U . . .
C31 C 0.3406(5) 0.2399(2) 0.96990(13) 0.0423(7) Uani 1 1 d . . . . .
C32 C 0.1878(6) 0.1721(3) 0.98600(16) 0.0630(9) Uani 1 1 d . . . . .
H32 H 0.0563 0.1648 0.9668 0.076 Uiso 1 1 calc R U . . .
C33 C 0.2296(6) 0.1154(3) 1.03038(17) 0.0659(10) Uani 1 1 d . . . . .
H33 H 0.1261 0.0709 1.0411 0.079 Uiso 1 1 calc R U . . .
C34 C 0.4223(6) 0.1251(3) 1.05818(14) 0.0542(8) Uani 1 1 d . . . . .
C35 C 0.5738(6) 0.1932(3) 1.04422(16) 0.0627(9) Uani 1 1 d . . . . .
H35 H 0.7043 0.2008 1.0641 0.075 Uiso 1 1 calc R U . . .
C36 C 0.5323(5) 0.2507(3) 1.00041(15) 0.0555(8) Uani 1 1 d . . . . .
H36 H 0.6355 0.2976 0.9914 0.067 Uiso 1 1 calc R U . . .
O1 O 0.2782(3) 0.61106(19) 0.66874(10) 0.0557(6) Uani 1 1 d . . . . .
O2 O 0.2692(4) 0.50808(18) 0.52576(11) 0.0611(6) Uani 1 1 d . . . . .
O3 O 0.5725(4) 0.7726(2) 0.61747(12) 0.0678(7) Uani 1 1 d . . . . .
O4 O 0.3043(4) 0.85361(17) 0.66235(10) 0.0560(6) Uani 1 1 d . . . . .
O5 O 0.2364(3) 0.4112(2) 0.83138(11) 0.0594(6) Uani 1 1 d . . . . .
O6 O 0.2001(4) 0.48923(19) 0.97007(12) 0.0663(7) Uani 1 1 d . . . . .
O7 O 0.2825(4) 0.1557(2) 0.82531(11) 0.0712(7) Uani 1 1 d . . . . .
O8 O -0.0165(4) 0.2097(2) 0.86139(11) 0.0621(6) Uani 1 1 d . . . . .

loop_
_atom_site_aniso_label
_atom_site_aniso_U_11
_atom_site_aniso_U_22
_atom_site_aniso_U_33
_atom_site_aniso_U_23
_atom_site_aniso_U_13
_atom_site_aniso_U_12
Br1 0.0703(3) 0.0621(2) 0.0875(3) 0.0364(2) 0.0161(2) -0.00399(18)
Br2 0.1142(4) 0.0690(2) 0.0602(2) 0.03607(19) 0.0022(2) 0.0127(2)
Br3 0.0850(3) 0.0716(3) 0.1093(4) 0.0366(2) 0.0259(3) -0.0100(2)
Br4 0.1174(4) 0.0659(2) 0.0534(2) 0.03132(18) -0.0010(2) 0.0033(2)
C1 0.049(2) 0.0546(18) 0.0560(19) 0.0257(16) -0.0084(15) 0.0012(15)
C2 0.063(2) 0.0536(18) 0.060(2) 0.0298(16) -0.0031(17) 0.0050(16)
C3 0.055(2) 0.0422(16) 0.0464(17) 0.0136(14) 0.0103(15) 0.0021(14)
C4 0.0420(19) 0.064(2) 0.064(2) 0.0291(17) 0.0042(16) 0.0037(15)
C5 0.0416(19) 0.0575(18) 0.0566(19) 0.0310(16) 0.0043(15) 0.0088(14)
C6 0.0436(18) 0.0414(15) 0.0343(15) 0.0100(12) 0.0054(13) 0.0072(13)
C7 0.0412(18) 0.0433(15) 0.0362(15) 0.0111(12) 0.0026(13) 0.0096(13)
C8 0.0355(16) 0.0449(15) 0.0401(15) 0.0149(13) 0.0021(12) 0.0045(12)
C9 0.0336(16) 0.0381(14) 0.0382(15) 0.0090(12) 0.0023(12) 0.0060(12)
C10 0.0412(18) 0.0495(18) 0.0503(18) 0.0121(15) 0.0064(14) 0.0104(14)
C11 0.048(2) 0.0418(16) 0.0455(17) 0.0158(14) -0.0024(15) 0.0017(14)
C12 0.122(4) 0.060(2) 0.060(2) -0.0006(19) -0.026(2) -0.011(2)
C13 0.0411(17) 0.0352(14) 0.0365(15) 0.0081(12) 0.0015(13) 0.0032(12)
C14 0.048(2) 0.068(2) 0.064(2) 0.0369(18) -0.0066(17) -0.0064(16)
C15 0.058(2) 0.080(2) 0.063(2) 0.0377(19) -0.0137(18) -0.0042(19)
C16 0.073(2) 0.0427(16) 0.0379(16) 0.0124(13) 0.0034(16) 0.0052(15)
C17 0.068(3) 0.064(2) 0.065(2) 0.0312(18) 0.0081(19) -0.0087(18)
C18 0.048(2) 0.069(2) 0.062(2) 0.0299(18) 0.0028(16) -0.0025(16)
C19 0.048(2) 0.066(2) 0.063(2) 0.0330(17) 0.0030(17) 0.0071(16)
C20 0.049(2) 0.072(2) 0.081(3) 0.031(2) 0.0024(19) 0.0035(18)
C21 0.057(2) 0.0473(17) 0.0524(19) 0.0101(15) 0.0136(17) -0.0015(15)
C22 0.073(3) 0.0510(18) 0.0519(19) 0.0219(16) -0.0047(18) -0.0011(17)
C23 0.056(2) 0.0550(18) 0.0485(18) 0.0184(15) -0.0111(16) 0.0000(16)
C24 0.0464(19) 0.0439(15) 0.0353(15) 0.0084(13) 0.0038(13) 0.0074(13)
C25 0.0443(19) 0.0497(17) 0.0427(17) 0.0162(14) 0.0058(15) 0.0080(14)
C26 0.0422(18) 0.0497(16) 0.0425(16) 0.0168(13) 0.0018(13) 0.0087(14)
C27 0.0399(17) 0.0424(15) 0.0426(16) 0.0111(13) 0.0031(13) 0.0061(13)
C28 0.0436(19) 0.0544(19) 0.0519(19) 0.0141(15) 0.0073(15) 0.0060(15)
C29 0.061(2) 0.0482(17) 0.0461(18) 0.0195(15) -0.0011(16) 0.0031(16)
C30 0.103(3) 0.083(3) 0.066(3) 0.018(2) -0.026(2) -0.035(3)
C31 0.0489(19) 0.0417(15) 0.0359(15) 0.0099(12) 0.0050(14) 0.0037(13)
C32 0.058(2) 0.078(2) 0.058(2) 0.0304(19) 0.0002(17) -0.0070(18)
C33 0.073(3) 0.070(2) 0.059(2) 0.0312(18) 0.004(2) -0.0130(19)
C34 0.078(3) 0.0465(17) 0.0384(17) 0.0130(14) 0.0017(17) 0.0022(16)
C35 0.066(2) 0.065(2) 0.060(2) 0.0274(18) -0.0138(18) -0.0053(18)
C36 0.056(2) 0.0577(19) 0.057(2) 0.0277(16) -0.0050(17) -0.0074(16)
O1 0.0432(14) 0.0660(14) 0.0626(14) 0.0305(12) -0.0115(11) -0.0008(11)
O2 0.0624(15) 0.0418(12) 0.0729(16) 0.0034(11) 0.0084(12) 0.0084(11)
O3 0.0363(14) 0.0788(17) 0.0838(18) 0.0185(14) -0.0065(12) -0.0020(12)
O4 0.0700(16) 0.0446(12) 0.0466(13) 0.0032(10) -0.0077(11) 0.0064(11)
O5 0.0455(14) 0.0750(15) 0.0635(15) 0.0333(12) -0.0094(12) -0.0022(11)
O6 0.0631(16) 0.0490(13) 0.0795(17) 0.0022(12) 0.0146(13) 0.0082(12)
O7 0.094(2) 0.0589(14) 0.0540(15) 0.0010(12) 0.0084(14) 0.0142(14)
O8 0.0575(16) 0.0682(15) 0.0573(14) 0.0184(12) -0.0087(12) -0.0116(12)

loop_
_atom_type_symbol
_atom_type_description
_atom_type_scat_dispersion_real
_atom_type_scat_dispersion_imag
_atom_type_scat_source
C C 0.0033 0.0016 'International Tables Vol C Tables 4.2.6.8 and 6.1.1.4'
H H 0.0000 0.0000 'International Tables Vol C Tables 4.2.6.8 and 6.1.1.4'
O O 0.0106 0.0060 'International Tables Vol C Tables 4.2.6.8 and 6.1.1.4'
Br Br -0.2901 2.4595 'International Tables Vol C Tables 4.2.6.8 and 6.1.1.4'

loop_
_geom_angle_atom_site_label_1
_geom_angle_atom_site_label_2
_geom_angle_atom_site_label_3
_geom_angle
_geom_angle_site_symmetry_1
_geom_angle_site_symmetry_3
_geom_angle_publ_flag
C2 C1 C6 120.8(3) . . ?
C2 C1 H1 119.6 . . ?
C6 C1 H1 119.6 . . ?
C3 C2 C1 119.1(3) . . ?
C3 C2 H2 120.5 . . ?
C1 C2 H2 120.5 . . ?
C2 C3 C4 121.7(3) . . ?
C2 C3 Br1 119.5(2) . . ?
C4 C3 Br1 118.8(3) . . ?
C3 C4 C5 118.7(3) . . ?
C3 C4 H4 120.6 . . ?
C5 C4 H4 120.6 . . ?
C6 C5 C4 120.7(3) . . ?
C6 C5 H5 119.6 . . ?
C4 C5 H5 119.6 . . ?
C5 C6 C1 119.0(3) . . ?
C5 C6 C7 122.7(3) . . ?
C1 C6 C7 118.4(3) . . ?
O1 C7 C6 120.8(3) . . ?
O1 C7 C8 120.3(3) . . ?
C6 C7 C8 119.0(3) . . ?
C7 C8 C9 112.2(2) . . ?
C7 C8 H8A 109.2 . . ?
C9 C8 H8A 109.2 . . ?
C7 C8 H8B 109.2 . . ?
C9 C8 H8B 109.2 . . ?
H8A C8 H8B 107.9 . . ?
C8 C9 C10 108.9(2) . . ?
C8 C9 C11 113.0(2) . . ?
C10 C9 C11 107.1(2) . . ?
C8 C9 C13 113.5(2) . . ?
C10 C9 C13 105.1(2) . . ?
C11 C9 C13 108.7(2) . . ?
O2 C10 C9 124.0(3) . . ?
O2 C10 H10 118.0 . . ?
C9 C10 H10 118.0 . . ?
O3 C11 O4 124.8(3) . . ?
O3 C11 C9 123.9(3) . . ?
O4 C11 C9 111.1(3) . . ?
O4 C12 H12A 109.5 . . ?
O4 C12 H12B 109.5 . . ?
H12A C12 H12B 109.5 . . ?
O4 C12 H12C 109.5 . . ?
H12A C12 H12C 109.5 . . ?
H12B C12 H12C 109.5 . . ?
C14 C13 C18 117.9(3) . . ?
C14 C13 C9 122.3(3) . . ?
C18 C13 C9 119.7(3) . . ?
C13 C14 C15 121.3(3) . . ?
C13 C14 H14 119.4 . . ?
C15 C14 H14 119.4 . . ?
C16 C15 C14 119.7(3) . . ?
C16 C15 H15 120.1 . . ?
C14 C15 H15 120.1 . . ?
C17 C16 C15 120.6(3) . . ?
C17 C16 Br2 120.0(3) . . ?
C15 C16 Br2 119.4(3) . . ?
C16 C17 C18 119.8(3) . . ?
C16 C17 H17 120.1 . . ?
C18 C17 H17 120.1 . . ?
C17 C18 C13 120.7(3) . . ?
C17 C18 H18 119.7 . . ?
C13 C18 H18 119.7 . . ?
C20 C19 C24 120.6(3) . . ?
C20 C19 H19 119.7 . . ?
C24 C19 H19 119.7 . . ?
C19 C20 C21 119.2(3) . . ?
C19 C20 H20 120.4 . . ?
C21 C20 H20 120.4 . . ?
C22 C21 C20 121.3(3) . . ?
C22 C21 Br3 119.5(3) . . ?
C20 C21 Br3 119.2(3) . . ?
C21 C22 C23 119.2(3) . . ?
C21 C22 H22 120.4 . . ?
C23 C22 H22 120.4 . . ?
C22 C23 C24 120.5(3) . . ?
C22 C23 H23 119.8 . . ?
C24 C23 H23 119.8 . . ?
C19 C24 C23 119.3(3) . . ?
C19 C24 C25 122.4(3) . . ?
C23 C24 C25 118.4(3) . . ?
O5 C25 C24 121.0(3) . . ?
O5 C25 C26 120.4(3) . . ?
C24 C25 C26 118.5(3) . . ?
C25 C26 C27 110.6(2) . . ?
C25 C26 H26A 109.5 . . ?
C27 C26 H26A 109.5 . . ?
C25 C26 H26B 109.5 . . ?
C27 C26 H26B 109.5 . . ?
H26A C26 H26B 108.1 . . ?
C28 C27 C26 108.6(2) . . ?
C28 C27 C29 113.8(3) . . ?
C26 C27 C29 109.0(2) . . ?
C28 C27 C31 104.1(2) . . ?
C26 C27 C31 114.0(2) . . ?
C29 C27 C31 107.4(2) . . ?
O6 C28 C27 123.3(3) . . ?
O6 C28 H28 118.4 . . ?
C27 C28 H28 118.4 . . ?
O7 C29 O8 124.9(3) . . ?
O7 C29 C27 122.8(3) . . ?
O8 C29 C27 112.3(3) . . ?
O8 C30 H30A 109.5 . . ?
O8 C30 H30B 109.5 . . ?
H30A C30 H30B 109.5 . . ?
O8 C30 H30C 109.5 . . ?
H30A C30 H30C 109.5 . . ?
H30B C30 H30C 109.5 . . ?
C36 C31 C32 118.0(3) . . ?
C36 C31 C27 122.5(3) . . ?
C32 C31 C27 119.5(3) . . ?
C33 C32 C31 120.7(3) . . ?
C33 C32 H32 119.7 . . ?
C31 C32 H32 119.7 . . ?
C34 C33 C32 119.9(3) . . ?
C34 C33 H33 120.1 . . ?
C32 C33 H33 120.1 . . ?
C33 C34 C35 120.6(3) . . ?
C33 C34 Br4 119.7(3) . . ?
C35 C34 Br4 119.7(3) . . ?
C34 C35 C36 119.7(3) . . ?
C34 C35 H35 120.1 . . ?
C36 C35 H35 120.1 . . ?
C31 C36 C35 121.2(3) . . ?
C31 C36 H36 119.4 . . ?
C35 C36 H36 119.4 . . ?
C11 O4 C12 114.6(3) . . ?
C29 O8 C30 114.0(3) . . ?

loop_
_geom_bond_atom_site_label_1
_geom_bond_atom_site_label_2
_geom_bond_distance
_geom_bond_site_symmetry_2
_geom_bond_publ_flag
Br1 C3 1.899(3) . ?
Br2 C16 1.892(3) . ?
Br3 C21 1.890(3) . ?
Br4 C34 1.897(3) . ?
C1 C2 1.375(4) . ?
C1 C6 1.387(4) . ?
C1 H1 0.9300 . ?
C2 C3 1.370(5) . ?
C2 H2 0.9300 . ?
C3 C4 1.376(4) . ?
C4 C5 1.385(4) . ?
C4 H4 0.9300 . ?
C5 C6 1.382(4) . ?
C5 H5 0.9300 . ?
C6 C7 1.492(4) . ?
C7 O1 1.214(3) . ?
C7 C8 1.514(4) . ?
C8 C9 1.522(4) . ?
C8 H8A 0.9700 . ?
C8 H8B 0.9700 . ?
C9 C10 1.528(4) . ?
C9 C11 1.531(4) . ?
C9 C13 1.539(4) . ?
C10 O2 1.191(4) . ?
C10 H10 0.9300 . ?
C11 O3 1.203(4) . ?
C11 O4 1.324(4) . ?
C12 O4 1.453(4) . ?
C12 H12A 0.9600 . ?
C12 H12B 0.9600 . ?
C12 H12C 0.9600 . ?
C13 C14 1.377(4) . ?
C13 C18 1.391(4) . ?
C14 C15 1.385(4) . ?
C14 H14 0.9300 . ?
C15 C16 1.364(5) . ?
C15 H15 0.9300 . ?
C16 C17 1.362(5) . ?
C17 C18 1.389(5) . ?
C17 H17 0.9300 . ?
C18 H18 0.9300 . ?
C19 C20 1.373(5) . ?
C19 C24 1.381(4) . ?
C19 H19 0.9300 . ?
C20 C21 1.377(5) . ?
C20 H20 0.9300 . ?
C21 C22 1.366(5) . ?
C22 C23 1.379(5) . ?
C22 H22 0.9300 . ?
C23 C24 1.382(4) . ?
C23 H23 0.9300 . ?
C24 C25 1.496(4) . ?
C25 O5 1.213(4) . ?
C25 C26 1.518(4) . ?
C26 C27 1.524(4) . ?
C26 H26A 0.9700 . ?
C26 H26B 0.9700 . ?
C27 C28 1.522(4) . ?
C27 C29 1.532(4) . ?
C27 C31 1.547(4) . ?
C28 O6 1.193(4) . ?
C28 H28 0.9300 . ?
C29 O7 1.195(4) . ?
C29 O8 1.334(4) . ?
C30 O8 1.467(4) . ?
C30 H30A 0.9600 . ?
C30 H30B 0.9600 . ?
C30 H30C 0.9600 . ?
C31 C36 1.378(4) . ?
C31 C32 1.390(4) . ?
C32 C33 1.386(5) . ?
C32 H32 0.9300 . ?
C33 C34 1.361(5) . ?
C33 H33 0.9300 . ?
C34 C35 1.366(5) . ?
C35 C36 1.383(4) . ?
C35 H35 0.9300 . ?
C36 H36 0.9300 . ?

loop_
_geom_hbond_atom_site_label_D
_geom_hbond_atom_site_label_H
_geom_hbond_atom_site_label_A
_geom_hbond_distance_DH
_geom_hbond_distance_HA
_geom_hbond_distance_DA
_geom_hbond_angle_DHA
_geom_hbond_site_symmetry_A
C28 H28 O6 0.93 2.63 3.168(4) 117.7 2_567
C26 H26A O6 0.97 2.53 3.471(4) 163.9 2_667
C12 H12B O7 0.96 2.61 3.538(5) 162.5 1_565
C10 H10 O2 0.93 2.52 3.219(4) 132.6 2_666
C8 H8B O2 0.97 2.51 3.479(4) 175.8 2_566

loop_
_geom_torsion_atom_site_label_1
_geom_torsion_atom_site_label_2
_geom_torsion_atom_site_label_3
_geom_torsion_atom_site_label_4
_geom_torsion
_geom_torsion_site_symmetry_1
_geom_torsion_site_symmetry_2
_geom_torsion_site_symmetry_3
_geom_torsion_site_symmetry_4
_geom_torsion_publ_flag
C6 C1 C2 C3 0.4(5) . . . . ?
C1 C2 C3 C4 -0.4(5) . . . . ?
C1 C2 C3 Br1 -179.5(3) . . . . ?
C2 C3 C4 C5 0.1(5) . . . . ?
Br1 C3 C4 C5 179.2(2) . . . . ?
C3 C4 C5 C6 0.2(5) . . . . ?
C4 C5 C6 C1 -0.2(5) . . . . ?
C4 C5 C6 C7 179.2(3) . . . . ?
C2 C1 C6 C5 -0.1(5) . . . . ?
C2 C1 C6 C7 -179.6(3) . . . . ?
C5 C6 C7 O1 172.8(3) . . . . ?
C1 C6 C7 O1 -7.7(4) . . . . ?
C5 C6 C7 C8 -8.6(4) . . . . ?
C1 C6 C7 C8 170.9(3) . . . . ?
O1 C7 C8 C9 22.5(4) . . . . ?
C6 C7 C8 C9 -156.1(2) . . . . ?
C7 C8 C9 C10 62.0(3) . . . . ?
C7 C8 C9 C11 -56.9(3) . . . . ?
C7 C8 C9 C13 178.8(2) . . . . ?
C8 C9 C10 O2 5.4(4) . . . . ?
C11 C9 C10 O2 128.0(3) . . . . ?
C13 C9 C10 O2 -116.5(3) . . . . ?
C8 C9 C11 O3 138.4(3) . . . . ?
C10 C9 C11 O3 18.5(4) . . . . ?
C13 C9 C11 O3 -94.6(3) . . . . ?
C8 C9 C11 O4 -45.2(3) . . . . ?
C10 C9 C11 O4 -165.2(2) . . . . ?
C13 C9 C11 O4 81.7(3) . . . . ?
C8 C9 C13 C14 -17.4(4) . . . . ?
C10 C9 C13 C14 101.6(3) . . . . ?
C11 C9 C13 C14 -144.0(3) . . . . ?
C8 C9 C13 C18 166.8(3) . . . . ?
C10 C9 C13 C18 -74.3(3) . . . . ?
C11 C9 C13 C18 40.1(4) . . . . ?
C18 C13 C14 C15 -1.8(5) . . . . ?
C9 C13 C14 C15 -177.7(3) . . . . ?
C13 C14 C15 C16 1.0(6) . . . . ?
C14 C15 C16 C17 0.3(6) . . . . ?
C14 C15 C16 Br2 -179.2(3) . . . . ?
C15 C16 C17 C18 -0.7(5) . . . . ?
Br2 C16 C17 C18 178.7(3) . . . . ?
C16 C17 C18 C13 -0.1(5) . . . . ?
C14 C13 C18 C17 1.3(5) . . . . ?
C9 C13 C18 C17 177.4(3) . . . . ?
C24 C19 C20 C21 -0.5(6) . . . . ?
C19 C20 C21 C22 -0.1(6) . . . . ?
C19 C20 C21 Br3 179.7(3) . . . . ?
C20 C21 C22 C23 0.7(5) . . . . ?
Br3 C21 C22 C23 -179.1(3) . . . . ?
C21 C22 C23 C24 -0.7(5) . . . . ?
C20 C19 C24 C23 0.4(5) . . . . ?
C20 C19 C24 C25 -179.5(3) . . . . ?
C22 C23 C24 C19 0.2(5) . . . . ?
C22 C23 C24 C25 -179.9(3) . . . . ?
C19 C24 C25 O5 -175.5(3) . . . . ?
C23 C24 C25 O5 4.6(4) . . . . ?
C19 C24 C25 C26 5.5(4) . . . . ?
C23 C24 C25 C26 -174.4(3) . . . . ?
O5 C25 C26 C27 -12.2(4) . . . . ?
C24 C25 C26 C27 166.9(2) . . . . ?
C25 C26 C27 C28 -61.6(3) . . . . ?
C25 C26 C27 C29 62.9(3) . . . . ?
C25 C26 C27 C31 -177.2(2) . . . . ?
C26 C27 C28 O6 -14.5(4) . . . . ?
C29 C27 C28 O6 -136.1(3) . . . . ?
C31 C27 C28 O6 107.3(3) . . . . ?
C28 C27 C29 O7 163.4(3) . . . . ?
C26 C27 C29 O7 42.1(4) . . . . ?
C31 C27 C29 O7 -81.9(4) . . . . ?
C28 C27 C29 O8 -19.3(4) . . . . ?
C26 C27 C29 O8 -140.7(3) . . . . ?
C31 C27 C29 O8 95.4(3) . . . . ?
C28 C27 C31 C36 -109.9(3) . . . . ?
C26 C27 C31 C36 8.3(4) . . . . ?
C29 C27 C31 C36 129.1(3) . . . . ?
C28 C27 C31 C32 68.1(3) . . . . ?
C26 C27 C31 C32 -173.8(3) . . . . ?
C29 C27 C31 C32 -52.9(4) . . . . ?
C36 C31 C32 C33 -1.5(5) . . . . ?
C27 C31 C32 C33 -179.5(3) . . . . ?
C31 C32 C33 C34 -0.6(6) . . . . ?
C32 C33 C34 C35 2.1(6) . . . . ?
C32 C33 C34 Br4 -177.2(3) . . . . ?
C33 C34 C35 C36 -1.5(6) . . . . ?
Br4 C34 C35 C36 177.8(3) . . . . ?
C32 C31 C36 C35 2.1(5) . . . . ?
C27 C31 C36 C35 -179.9(3) . . . . ?
C34 C35 C36 C31 -0.7(6) . . . . ?
O3 C11 O4 C12 -1.3(4) . . . . ?
C9 C11 O4 C12 -177.6(3) . . . . ?
O7 C29 O8 C30 -1.5(5) . . . . ?
C27 C29 O8 C30 -178.7(3) . . . . ?
